data_2007826
loop_
_publ_author_name
'Grimaldi, Sandra'
'Siri, Didier'
'Finet, Jean-Pierre'
'Tordo, Paul'

_publ_section_title <i>N</i>-<i>tert</i>-Butyl-<i>N</i>-(1-dibenzylphosphono-2,2-dimethylpropyl)nitroxide
_journal_issue 11
_journal_name_full 'Acta Crystallographica Section C'
_journal_page_first 1712
_journal_page_last 1714
_journal_paper_doi 10.1107/S0108270198005216
_journal_volume 54
_journal_year 1998
_chemical_formula_moiety 'C23 H33 N1 O4 P1'
_chemical_formula_sum 'C23 H33 N O4 P'
_chemical_formula_weight 418.50
_chemical_name_systematic ' ?'
_space_group_crystal_system triclinic
_space_group_IT_number 2
_space_group_name_Hall '-P 1'
_space_group_name_H-M_alt 'P -1'
_atom_type_scat_source IntTabC
_cell_angle_alpha 97.75(2)
_cell_angle_beta 93.72(4)
_cell_angle_gamma 98.87(4)
_cell_formula_units_Z 2
_cell_length_a 6.027(3)
_cell_length_b 8.608(2)
_cell_length_c 22.935(4)
_cell_measurement_reflns_used 25
_cell_measurement_temperature 294
_cell_measurement_theta_max 14
_cell_measurement_theta_min 11
_cell_volume 1160.4(7)
_computing_cell_refinement 'CAD-4 Software'
_computing_data_collection 'CAD-4 Software (Enraf-Nonius, 1989)'
_computing_data_reduction 'BEGIN in SDP-Plus (Frenz, 1985)'
_computing_molecular_graphics 'ORTEPII (Johnson, 1976)'
_computing_publication_material 'CIF VAX in MolEN (Fair, 1990)'
_computing_structure_refinement 'LSFM in SDP-Plus'
_computing_structure_solution 'MULTAN80 (Main et al., 1980)'
_diffrn_ambient_temperature 294
_diffrn_measurement_device 'Enraf-Nonius CAD-4'
_diffrn_measurement_method \q/2\q
_diffrn_radiation_type MoK\a
_diffrn_radiation_wavelength 0.71073
_diffrn_reflns_av_R_equivalents 0.030
_diffrn_reflns_limit_h_max 6
_diffrn_reflns_limit_h_min -6
_diffrn_reflns_limit_k_max 9
_diffrn_reflns_limit_k_min -9
_diffrn_reflns_limit_l_max 26
_diffrn_reflns_limit_l_min 0
_diffrn_reflns_number 3721
_diffrn_reflns_theta_max 28
_diffrn_reflns_theta_min 1.80
_diffrn_standards_decay_% 0.96
_diffrn_standards_interval_time 60
_diffrn_standards_number 3
_exptl_absorpt_coefficient_mu 0.140
_exptl_absorpt_correction_type none
_exptl_crystal_colour yellow
_exptl_crystal_density_diffrn 1.20
_exptl_crystal_density_meas 1.21(2)
_exptl_crystal_density_method ' flotation in benzene/chloroform'
_exptl_crystal_description prism
_exptl_crystal_F_000 450
_exptl_crystal_size_max 0.70
_exptl_crystal_size_mid 0.50
_exptl_crystal_size_min 0.15
_refine_diff_density_max 0.2667
_refine_diff_density_min -0.2482
_refine_ls_extinction_coef 0.61E-6
_refine_ls_extinction_method 'isotropic (Zachariasen, 1963)'
_refine_ls_goodness_of_fit_obs 1.102
_refine_ls_hydrogen_treatment 'H atoms included but not refined'
_refine_ls_matrix_type full
_refine_ls_number_parameters 263
_refine_ls_number_reflns 2491
_refine_ls_number_restraints 0
_refine_ls_R_factor_all 0.126
_refine_ls_R_factor_obs 0.049
_refine_ls_shift/esd_max 0.002
_refine_ls_structure_factor_coef F
_refine_ls_weighting_details 'w = 4Fo^2^/[\s^2^(Fo^2^) + 0.0016Fo^4^]'
_refine_ls_weighting_scheme calc
_refine_ls_wR_factor_obs 0.067
_reflns_number_observed 2491
_reflns_number_total 3620
_reflns_observed_criterion I>3\s(I)
_cod_data_source_file gs1002.cif
_cod_data_source_block gs1002
_cod_depositor_comments
;
 Updating space group information and adding the symmetry operation list.

 Antanas Vaitkus,
 2018-06-14

The following automatic conversions were performed:

'_refine_ls_weighting_scheme' value 'w = 4Fo^2^/[\s^2^(Fo^2^) +
0.0016Fo^4^]' was changed to 'calc'. New tag
'_refine_ls_weighting_details' was created. The value of the new tag
was set to 'w = 4Fo^2^/[\s^2^(Fo^2^) + 0.0016Fo^4^]'.

Automatic conversion script
Id: cif_fix_values 3143 2015-03-26 13:38:13Z robertas 
;
_cod_original_cell_volume 1160.0(10)
_cod_original_formula_sum 'C23 H33 N1 O4 P1'
_cod_database_code 2007826

loop_
_space_group_symop_id
_space_group_symop_operation_xyz
1 x,y,z
2 -x,-y,-z

loop_
_atom_site_aniso_label
_atom_site_aniso_U_11
_atom_site_aniso_U_22
_atom_site_aniso_U_33
_atom_site_aniso_U_12
_atom_site_aniso_U_13
_atom_site_aniso_U_23
P 0.0463(4) 0.0456(4) 0.0527(4) 0.0147(3) 0.0055(4) 0.0094(3)
O1 0.0690(10) 0.0520(10) 0.0710(10) 0.0278(9) 0.0050(10) 0.0090(10)
O2 0.0480(10) 0.0690(10) 0.0590(10) 0.0205(9) 0.0150(10) 0.0220(10)
O3 0.0540(10) 0.0550(10) 0.0650(10) 0.0100(10) -0.0020(10) 0.0010(10)
O4 0.0360(10) 0.0580(10) 0.088(2) 0.0149(9) 0.0010(10) 0.0190(10)
N 0.0340(10) 0.0430(10) 0.066(2) 0.0120(10) 0.0030(10) 0.0120(10)
C1 0.051(2) 0.129(3) 0.078(2) 0.033(2) 0.025(2) 0.037(2)
C2 0.056(2) 0.065(2) 0.058(2) 0.011(2) 0.019(2) 0.009(2)
C3 0.078(2) 0.134(4) 0.083(3) -0.012(3) 0.021(2) 0.014(3)
C4 0.119(3) 0.126(4) 0.126(4) -0.018(3) 0.051(3) 0.033(3)
C5 0.142(3) 0.152(4) 0.114(3) 0.054(3) 0.070(2) 0.069(3)
C6 0.111(3) 0.227(5) 0.090(3) 0.042(3) 0.014(3) 0.065(3)
C7 0.075(3) 0.148(4) 0.078(3) 0.001(3) 0.009(2) 0.036(3)
C8 0.080(2) 0.055(2) 0.068(2) -0.005(2) 0.002(2) 0.003(2)
C9 0.064(2) 0.060(2) 0.073(2) -0.004(2) 0.001(2) -0.010(2)
C10 0.100(3) 0.104(3) 0.072(3) 0.016(2) 0.008(2) 0.001(2)
C11 0.153(4) 0.139(4) 0.087(3) 0.021(4) 0.011(3) 0.004(3)
C12 0.143(4) 0.149(5) 0.100(4) -0.003(4) 0.041(3) -0.017(3)
C13 0.098(3) 0.128(4) 0.135(4) 0.002(3) 0.036(3) -0.039(3)
C14 0.078(3) 0.099(3) 0.110(3) 0.013(2) 0.003(2) -0.022(3)
C15 0.0350(10) 0.0410(10) 0.060(2) 0.0100(10) 0.0060(10) 0.0110(10)
C16 0.050(2) 0.054(2) 0.054(2) 0.0130(10) 0.0120(10) 0.0150(10)
C17 0.075(2) 0.081(2) 0.060(2) 0.025(2) 0.021(2) 0.008(2)
C18 0.062(2) 0.068(2) 0.077(2) 0.005(2) 0.023(2) 0.027(2)
C19 0.065(2) 0.082(2) 0.062(2) 0.029(2) 0.013(2) 0.031(2)
C20 0.050(2) 0.038(2) 0.090(2) 0.0100(10) 0.006(2) 0.011(2)
C21 0.090(2) 0.063(2) 0.146(3) 0.023(2) 0.036(2) 0.051(2)
C22 0.058(2) 0.053(2) 0.161(4) 0.0250(10) 0.009(2) 0.030(2)
C23 0.103(3) 0.055(2) 0.137(4) 0.002(2) -0.020(3) -0.011(3)

loop_
_atom_site_label
_atom_site_fract_x
_atom_site_fract_y
_atom_site_fract_z
_atom_site_U_iso_or_equiv
_atom_site_thermal_displace_type
_atom_site_calc_flag
P 0.21460(10) 0.09222(9) 0.79005(4) 0.0472(2) Uani ?
O1 0.3435(4) -0.0324(2) 0.80070(10) 0.0623(7) Uani ?
O2 0.3106(3) 0.2011(2) 0.74455(9) 0.0560(6) Uani ?
O3 -0.0357(3) 0.0304(2) 0.76220(10) 0.0588(7) Uani ?
O4 0.5473(3) 0.3318(2) 0.86520(10) 0.0593(6) Uani ?
N 0.3494(4) 0.3678(3) 0.86220(10) 0.0469(7) Uani ?
C1 0.5385(6) 0.2053(5) 0.7278(2) 0.0810(10) Uani ?
C2 0.5614(5) 0.2762(4) 0.67270(10) 0.0590(10) Uani ?
C3 0.7692(7) 0.3486(6) 0.6622(2) 0.101(2) Uani ?
C4 0.8036(8) 0.4120(6) 0.6115(2) 0.125(2) Uani ?
C5 0.6298(8) 0.4040(6) 0.5704(2) 0.126(2) Uani ?
C6 0.4225(9) 0.3318(8) 0.5801(2) 0.137(2) Uani ?
C7 0.3894(7) 0.2658(6) 0.6311(2) 0.101(2) Uani ?
C8 -0.1002(6) -0.1308(4) 0.7307(2) 0.0710(10) Uani ?
C9 -0.0241(6) -0.1455(4) 0.6705(2) 0.0690(10) Uani ?
C10 -0.1457(7) -0.0935(5) 0.6258(2) 0.0930(10) Uani ?
C11 -0.0820(10) -0.1084(7) 0.5689(2) 0.128(2) Uani ?
C12 0.1050(10) -0.1752(7) 0.5557(2) 0.136(2) Uani ?
C13 0.2282(8) -0.2249(6) 0.5994(2) 0.126(2) Uani ?
C14 0.1638(7) -0.2101(5) 0.6575(2) 0.100(2) Uani ?
C15 0.1606(4) 0.2327(3) 0.85280(10) 0.0444(8) Uani ?
C16 0.1123(5) 0.1592(4) 0.90990(10) 0.0510(9) Uani ?
C17 0.0362(6) 0.2838(4) 0.9549(2) 0.0700(10) Uani ?
C18 -0.0831(6) 0.0185(4) 0.8945(2) 0.0670(10) Uani ?
C19 0.3182(6) 0.1031(4) 0.9376(2) 0.0660(10) Uani ?
C20 0.3339(5) 0.5371(3) 0.8577(2) 0.0590(10) Uani ?
C21 0.4542(7) 0.5834(4) 0.8047(2) 0.0940(10) Uani ?
C22 0.0940(6) 0.5637(4) 0.8510(2) 0.0870(10) Uani ?
C23 0.4588(8) 0.6366(5) 0.9138(2) 0.103(2) Uani ?
H1 0.5776 0.0985 0.7222 0.0926 Uiso calc
H2 0.6477 0.2662 0.7588 0.0926 Uiso calc
H3 0.9022 0.3499 0.6913 0.1199 Uiso calc
H4 0.9464 0.4709 0.6041 0.1441 Uiso calc
H5 0.6542 0.4499 0.5345 0.1414 Uiso calc
H6 0.2953 0.3275 0.5495 0.1615 Uiso calc
H7 0.2395 0.2108 0.6370 0.1143 Uiso calc
H8 -0.2613 -0.1614 0.7281 0.0839 Uiso calc
H9 -0.0361 -0.2049 0.7523 0.0839 Uiso calc
H10 -0.2785 -0.0439 0.6361 0.1206 Uiso calc
H11 -0.1713 -0.0714 0.5370 0.1615 Uiso calc
H12 0.1505 -0.1758 0.5160 0.1545 Uiso calc
H13 0.3593 -0.2696 0.5873 0.1377 Uiso calc
H14 0.2542 -0.2497 0.6877 0.1198 Uiso calc
H15 0.0221 0.2696 0.8426 0.0542 Uiso calc
H16 0.0040 0.2410 0.9905 0.0847 Uiso calc
H17 0.1486 0.3748 0.9639 0.0847 Uiso calc
H18 -0.0997 0.3142 0.9390 0.0847 Uiso calc
H19 0.2838 0.0575 0.9725 0.0775 Uiso calc
H20 0.3672 0.0231 0.9102 0.0775 Uiso calc
H21 0.4401 0.1892 0.9478 0.0775 Uiso calc
H22 -0.1153 -0.0282 0.9294 0.0832 Uiso calc
H23 -0.2143 0.0558 0.8805 0.0832 Uiso calc
H24 -0.0436 -0.0584 0.8657 0.0832 Uiso calc
H25 0.4466 0.6899 0.8006 0.1056 Uiso calc
H26 0.6057 0.5674 0.8087 0.1056 Uiso calc
H27 0.3794 0.5156 0.7696 0.1056 Uiso calc
H28 0.0873 0.6729 0.8483 0.0954 Uiso calc
H29 0.0179 0.5003 0.8158 0.0954 Uiso calc
H30 0.0163 0.5351 0.8839 0.0954 Uiso calc
H31 0.4523 0.7462 0.9132 0.1209 Uiso calc
H32 0.3861 0.6050 0.9475 0.1209 Uiso calc
H33 0.6098 0.6208 0.9173 0.1209 Uiso calc

loop_
_geom_angle_atom_site_label_1
_geom_angle_atom_site_label_2
_geom_angle_atom_site_label_3
_geom_angle
_geom_angle_publ_flag
O1 P O2 114.90(10) yes
O1 P O3 114.70(10) yes
O1 P C15 119.10(10) yes
O2 P O3 101.90(10) yes
O2 P C15 104.20(10) yes
O3 P C15 99.60(10) yes
P O2 C1 121.5(2) yes
P O3 C8 120.6(2) yes
O4 N C15 116.0(2) yes
O4 N C20 116.6(2) yes
C15 N C20 126.5(2) yes
O2 C1 C2 109.6(3) yes
C1 C2 C3 118.4(3) yes
C1 C2 C7 123.3(3) yes
O3 C8 C9 111.9(3) yes
C8 C9 C10 119.5(4) yes
C8 C9 C14 121.8(4) yes
C10 C9 C14 118.7(4) yes
P C15 N 107.8(2) yes
P C15 C16 115.0(2) yes
N C15 C16 113.1(2) yes
C15 C16 C17 108.8(3) yes
C15 C16 C18 108.3(2) yes
C15 C16 C19 112.8(3) yes
C17 C16 C18 108.0(3) yes
C17 C16 C19 109.0(3) yes
C18 C16 C19 109.9(3) yes
N C20 C21 108.5(3) yes
N C20 C22 111.9(2) yes
N C20 C23 106.9(3) yes
C21 C20 C22 109.6(3) yes
C21 C20 C23 108.8(3) yes
C22 C20 C23 111.0(3) yes

loop_
_geom_bond_atom_site_label_1
_geom_bond_atom_site_label_2
_geom_bond_distance
_geom_bond_publ_flag
P O1 1.455(2) yes
P O2 1.574(2) yes
P O3 1.583(2) yes
P C15 1.832(3) yes
O2 C1 1.446(4) yes
O3 C8 1.458(4) yes
O4 N 1.278(3) yes
N C15 1.479(3) yes
N C20 1.491(4) yes
C1 C2 1.480(6) yes
C2 C3 1.362(5) yes
C2 C7 1.347(5) yes
C3 C4 1.365(8) yes
C4 C5 1.349(7) yes
C5 C6 1.353(7) yes
C6 C7 1.380(7) yes
C8 C9 1.477(5) yes
C9 C10 1.385(6) yes
C9 C14 1.369(6) yes
C10 C11 1.379(7) yes
C11 C12 1.376(9) yes
C12 C13 1.364(8) yes
C13 C14 1.407(8) yes
C15 C16 1.554(5) yes
C16 C17 1.530(5) yes
C16 C18 1.540(4) yes
C16 C19 1.530(5) yes
C20 C21 1.524(6) yes
C20 C22 1.500(5) yes
C20 C23 1.527(6) yes
